data_7248966
loop_
_publ_author_name
'Pr\;etka, Dominika'
'Marcinkowski, Dawid'
'Siwiak, Agnieszka'
'Kubicki, Maciej'
'Consiglio, Giuseppe'
'Patroniak, Violetta'
'Gorczy\'nski, Adam'

_publ_section_title
;
 Crystal engineering of monometallic lanthanide(iii) supramolecular
 systems within the N3-tridentate hydrazone Schiff-base ligand
;
_journal_issue 31
_journal_name_full CrystEngComm
_journal_page_first 4167
_journal_page_last 4180
_journal_paper_doi 10.1039/D4CE00450G
_journal_volume 26
_journal_year 2024
_chemical_formula_moiety 'C12 H17 Gd N8 O10, C2 H3 N'
_chemical_formula_sum 'C14 H20 Gd N9 O10'
_chemical_formula_weight 631.64
_space_group_crystal_system triclinic
_space_group_IT_number 2
_space_group_name_Hall '-P 1'
_space_group_name_H-M_alt 'P -1'
_atom_sites_solution_hydrogens mixed
_audit_creation_method SHELXL-2014/7
_audit_update_record
;
2015-11-06 deposited with the CCDC.	2024-07-03 downloaded from the CCDC.
;
_cell_angle_alpha 110.013(16)
_cell_angle_beta 107.641(18)
_cell_angle_gamma 92.604(14)
_cell_formula_units_Z 2
_cell_length_a 8.2937(17)
_cell_length_b 11.3355(15)
_cell_length_c 13.441(3)
_cell_measurement_reflns_used 862
_cell_measurement_temperature 130(1)
_cell_measurement_theta_max 28.0130
_cell_measurement_theta_min 3.5190
_cell_volume 1115.7(4)
_computing_cell_refinement 'CrysAlis Pro (Agilent Technologies (2011))'
_computing_data_collection 'CrysAlis Pro (Agilent Technologies (2011))'
_computing_data_reduction 'CrysAlis Pro (Agilent Technologies (2011))'
_computing_molecular_graphics 'Mercury (MacRae et al., 2009)'
_computing_publication_material 'SHELXL-2013 (Sheldrick, 2013)'
_computing_structure_refinement 'SHELXL-2013 (Sheldrick, 2013)'
_computing_structure_solution 'SIR92 (Altomare et al., 1993)'
_diffrn_ambient_temperature 130(1)
_diffrn_detector 'CCD plate'
_diffrn_detector_area_resol_mean 16.1544
_diffrn_detector_type Eos
_diffrn_measured_fraction_theta_full 0.998
_diffrn_measured_fraction_theta_max 0.840
_diffrn_measurement_device 'four-circle diffractometer'
_diffrn_measurement_device_type 'Xcalibur, Eos'
_diffrn_measurement_method \w-scan
_diffrn_radiation_monochromator graphite
_diffrn_radiation_type 'Mo K\a'
_diffrn_radiation_wavelength 0.71073
_diffrn_reflns_av_R_equivalents 0.0240
_diffrn_reflns_av_unetI/netI 0.0410
_diffrn_reflns_Laue_measured_fraction_full 0.998
_diffrn_reflns_Laue_measured_fraction_max 0.840
_diffrn_reflns_limit_h_max 9
_diffrn_reflns_limit_h_min -11
_diffrn_reflns_limit_k_max 14
_diffrn_reflns_limit_k_min -14
_diffrn_reflns_limit_l_max 17
_diffrn_reflns_limit_l_min -15
_diffrn_reflns_number 7965
_diffrn_reflns_point_group_measured_fraction_full 0.998
_diffrn_reflns_point_group_measured_fraction_max 0.840
_diffrn_reflns_theta_full 25.000
_diffrn_reflns_theta_max 28.197
_diffrn_reflns_theta_min 2.984
_exptl_absorpt_coefficient_mu 3.043
_exptl_absorpt_correction_T_max 1.00000
_exptl_absorpt_correction_T_min 0.83214
_exptl_absorpt_correction_type multi-scan
_exptl_absorpt_process_details
;
CrysAlisPro 1.171.38.34a (Rigaku Oxford Diffraction, 2015)
Empirical absorption correction using spherical harmonics,
 implemented in SCALE3 ABSPACK scaling algorithm.
;
_exptl_crystal_colour colourless
_exptl_crystal_density_diffrn 1.880
_exptl_crystal_description prism
_exptl_crystal_F_000 622
_exptl_crystal_size_max 0.3
_exptl_crystal_size_mid 0.2
_exptl_crystal_size_min 0.1
_refine_diff_density_max 1.191
_refine_diff_density_min -0.771
_refine_diff_density_rms 0.106
_refine_ls_extinction_method none
_refine_ls_goodness_of_fit_ref 1.046
_refine_ls_hydrogen_treatment mixed
_refine_ls_matrix_type full
_refine_ls_number_parameters 315
_refine_ls_number_reflns 4601
_refine_ls_number_restraints 0
_refine_ls_restrained_S_all 1.046
_refine_ls_R_factor_all 0.0276
_refine_ls_R_factor_gt 0.0239
_refine_ls_shift/su_max 0.002
_refine_ls_shift/su_mean 0.000
_refine_ls_structure_factor_coef Fsqd
_refine_ls_weighting_details 'w=1/[\s^2^(Fo^2^)+(0.0261P)^2^] where P=(Fo^2^+2Fc^2^)/3'
_refine_ls_weighting_scheme calc
_refine_ls_wR_factor_gt 0.0549
_refine_ls_wR_factor_ref 0.0561
_reflns_Friedel_coverage 0.000
_reflns_number_gt 4217
_reflns_number_total 4601
_reflns_threshold_expression 'I > 2\s(I)'
_cod_data_source_file d4ce00450g2.cif
_cod_data_source_block 17
_cod_depositor_comments 'Adding full bibliography for 7248946--7248974.cif.'
_cod_database_code 7248966
_shelx_shelxl_version_number 2014/7
_shelx_space_group_comment
;
The symmetry employed for this shelxl refinement is uniquely defined
by the following loop, which should always be used as a source of
symmetry information in preference to the above space-group names.
They are only intended as comments.
;

loop_
_space_group_symop_operation_xyz
'x, y, z'
'-x, -y, -z'

loop_
_atom_site_label
_atom_site_type_symbol
_atom_site_fract_x
_atom_site_fract_y
_atom_site_fract_z
_atom_site_U_iso_or_equiv
_atom_site_adp_type
_atom_site_occupancy
_atom_site_site_symmetry_order
_atom_site_calc_flag
_atom_site_refinement_flags_posn
_atom_site_refinement_flags_adp
_atom_site_refinement_flags_occupancy
_atom_site_disorder_assembly
_atom_site_disorder_group
Gd1 Gd 0.31089(2) 0.34376(2) 0.74396(2) 0.01163(6) Uani 1 1 d . . . . .
N1A N 0.0373(3) 0.4378(2) 0.6886(2) 0.0138(5) Uani 1 1 d . . . . .
C2A C -0.0222(4) 0.5100(3) 0.7687(3) 0.0177(7) Uani 1 1 d . . . . .
H2A H 0.0452 0.5317 0.8454 0.021 Uiso 1 1 calc R U . . .
C3A C -0.1756(4) 0.5533(3) 0.7440(3) 0.0205(7) Uani 1 1 d . . . . .
H3A H -0.2148 0.6020 0.8025 0.025 Uiso 1 1 calc R U . . .
C4A C -0.2726(4) 0.5248(3) 0.6319(3) 0.0192(7) Uani 1 1 d . . . . .
H4A H -0.3776 0.5561 0.6132 0.023 Uiso 1 1 calc R U . . .
C5A C -0.2167(4) 0.4514(3) 0.5480(3) 0.0167(7) Uani 1 1 d . . . . .
H5A H -0.2812 0.4317 0.4710 0.020 Uiso 1 1 calc R U . . .
C6A C -0.0618(4) 0.4063(3) 0.5790(3) 0.0138(6) Uani 1 1 d . . . . .
N7A N -0.0037(3) 0.3267(3) 0.4971(2) 0.0147(6) Uani 1 1 d . . . . .
C71A C -0.1052(4) 0.2745(3) 0.3769(3) 0.0177(7) Uani 1 1 d . . . . .
H71A H -0.0596 0.3197 0.3382 0.027 Uiso 1 1 calc R U . . .
H71B H -0.2250 0.2851 0.3670 0.027 Uiso 1 1 calc R U . . .
H71C H -0.0990 0.1838 0.3451 0.027 Uiso 1 1 calc R U . . .
N8A N 0.1584(3) 0.3003(2) 0.5345(2) 0.0140(5) Uani 1 1 d . . . . .
C9A C 0.2290(4) 0.2412(3) 0.4627(3) 0.0131(6) Uani 1 1 d . . . . .
H9A H 0.1729 0.2153 0.3838 0.016 Uiso 1 1 calc R U . . .
C10A C 0.3986(4) 0.2171(3) 0.5100(3) 0.0134(6) Uani 1 1 d . . . . .
N11A N 0.4884(3) 0.1462(2) 0.4489(2) 0.0144(5) Uani 1 1 d . . . . .
C11A C 0.4316(4) 0.0815(3) 0.3254(3) 0.0218(7) Uani 1 1 d . . . . .
H11C H 0.3119 0.0398 0.2972 0.033 Uiso 1 1 calc R U . . .
H11B H 0.5039 0.0175 0.3055 0.033 Uiso 1 1 calc R U . . .
H11A H 0.4415 0.1441 0.2914 0.033 Uiso 1 1 calc R U . . .
C12A C 0.6416(4) 0.1447(3) 0.5254(3) 0.0163(7) Uani 1 1 d . . . . .
H12A H 0.7324 0.1033 0.5085 0.020 Uiso 1 1 calc R U . . .
C13A C 0.6386(4) 0.2136(3) 0.6298(3) 0.0166(7) Uani 1 1 d . . . . .
H13A H 0.7281 0.2278 0.6985 0.020 Uiso 1 1 calc R U . . .
N14A N 0.4871(3) 0.2594(2) 0.6208(2) 0.0142(5) Uani 1 1 d . . . . .
N1B N 0.0864(3) 0.0937(3) 0.6491(2) 0.0187(6) Uani 1 1 d . . . . .
O11B O 0.2417(3) 0.1024(2) 0.6553(2) 0.0243(5) Uani 1 1 d . . . . .
O12B O 0.0358(3) 0.1984(2) 0.68788(19) 0.0207(5) Uani 1 1 d . . . . .
O13B O -0.0113(3) -0.0091(2) 0.6067(2) 0.0365(7) Uani 1 1 d . . . . .
N1C N 0.4099(3) 0.6185(3) 0.8037(2) 0.0164(6) Uani 1 1 d . . . . .
O11C O 0.4024(3) 0.5326(2) 0.70937(18) 0.0172(5) Uani 1 1 d . . . . .
O12C O 0.3678(3) 0.5808(2) 0.87159(18) 0.0182(5) Uani 1 1 d . . . . .
O13C O 0.4560(3) 0.7318(2) 0.8248(2) 0.0275(6) Uani 1 1 d . . . . .
N1D N 0.6474(4) 0.3221(3) 0.8935(2) 0.0219(6) Uani 1 1 d . . . . .
O11D O 0.5262(3) 0.2265(2) 0.8413(2) 0.0243(5) Uani 1 1 d . . . . .
O12D O 0.6080(3) 0.4276(2) 0.88535(19) 0.0201(5) Uani 1 1 d . . . . .
O13D O 0.7933(3) 0.3155(3) 0.9468(2) 0.0339(6) Uani 1 1 d . . . . .
O1E O 0.2515(3) 0.3659(2) 0.9129(2) 0.0197(5) Uani 1 1 d . . . . .
H1E H 0.297(4) 0.428(3) 0.969(3) 0.016(10) Uiso 1 1 d . . . . .
C1E C 0.1940(5) 0.2660(4) 0.9441(3) 0.0348(9) Uani 1 1 d . . . . .
H1E3 H 0.1710 0.1839 0.8816 0.052 Uiso 1 1 calc R U . . .
H1E2 H 0.0888 0.2824 0.9616 0.052 Uiso 1 1 calc R U . . .
H1E1 H 0.2833 0.2638 1.0105 0.052 Uiso 1 1 calc R U . . .
N1F N -0.0255(6) -0.1055(4) 0.8430(3) 0.0621(13) Uani 1 1 d . . . . .
C2F C 0.1031(6) -0.0831(4) 0.9111(4) 0.0384(10) Uani 1 1 d . . . . .
C3F C 0.2711(6) -0.0527(5) 0.9988(4) 0.0520(12) Uani 1 1 d . . . . .
H3F3 H 0.3101 0.0396 1.0308 0.078 Uiso 1 1 calc R U . . .
H3F2 H 0.3534 -0.0957 0.9664 0.078 Uiso 1 1 calc R U . . .
H3F1 H 0.2624 -0.0815 1.0583 0.078 Uiso 1 1 calc R U . . .

loop_
_atom_site_aniso_label
_atom_site_aniso_U_11
_atom_site_aniso_U_22
_atom_site_aniso_U_33
_atom_site_aniso_U_23
_atom_site_aniso_U_13
_atom_site_aniso_U_12
Gd1 0.00922(9) 0.01285(9) 0.01133(9) 0.00398(6) 0.00206(6) 0.00187(6)
N1A 0.0125(13) 0.0154(14) 0.0143(14) 0.0062(12) 0.0048(11) 0.0027(10)
C2A 0.0171(17) 0.0213(18) 0.0146(17) 0.0067(15) 0.0051(14) 0.0036(13)
C3A 0.0179(17) 0.0249(19) 0.0247(19) 0.0105(16) 0.0132(15) 0.0078(14)
C4A 0.0152(17) 0.0223(18) 0.0273(19) 0.0143(16) 0.0104(15) 0.0074(14)
C5A 0.0156(16) 0.0193(17) 0.0180(17) 0.0103(15) 0.0056(14) 0.0030(13)
C6A 0.0120(15) 0.0161(16) 0.0170(16) 0.0102(14) 0.0057(13) 0.0012(12)
N7A 0.0082(13) 0.0216(15) 0.0128(14) 0.0065(12) 0.0011(11) 0.0046(11)
C71A 0.0145(16) 0.0200(18) 0.0144(17) 0.0047(14) 0.0008(14) 0.0044(13)
N8A 0.0114(13) 0.0161(14) 0.0156(14) 0.0077(12) 0.0038(11) 0.0037(10)
C9A 0.0120(15) 0.0128(16) 0.0132(16) 0.0055(13) 0.0022(13) -0.0002(12)
C10A 0.0126(15) 0.0122(16) 0.0161(16) 0.0062(14) 0.0051(13) 0.0000(12)
N11A 0.0142(13) 0.0137(14) 0.0159(14) 0.0059(12) 0.0054(12) 0.0039(11)
C11A 0.0229(18) 0.026(2) 0.0148(17) 0.0038(15) 0.0077(15) 0.0096(15)
C12A 0.0113(16) 0.0189(17) 0.0230(18) 0.0111(15) 0.0075(14) 0.0054(13)
C13A 0.0121(16) 0.0182(17) 0.0182(17) 0.0069(14) 0.0031(14) 0.0029(13)
N14A 0.0073(13) 0.0178(14) 0.0171(14) 0.0066(12) 0.0033(11) 0.0026(10)
N1B 0.0171(15) 0.0154(15) 0.0211(15) 0.0092(13) 0.0008(12) 0.0017(11)
O11B 0.0141(12) 0.0184(13) 0.0357(15) 0.0057(12) 0.0070(11) 0.0040(10)
O12B 0.0167(12) 0.0158(12) 0.0257(13) 0.0040(11) 0.0062(10) 0.0020(9)
O13B 0.0263(15) 0.0179(14) 0.0546(19) 0.0113(14) 0.0029(13) -0.0049(11)
N1C 0.0074(13) 0.0187(15) 0.0203(15) 0.0079(13) 0.0000(11) 0.0027(11)
O11C 0.0152(11) 0.0206(13) 0.0153(12) 0.0069(10) 0.0045(10) 0.0023(9)
O12C 0.0174(12) 0.0216(13) 0.0157(12) 0.0071(10) 0.0055(10) 0.0036(9)
O13C 0.0309(14) 0.0136(13) 0.0318(15) 0.0098(12) 0.0018(12) -0.0027(10)
N1D 0.0188(15) 0.0299(18) 0.0138(14) 0.0042(13) 0.0049(12) 0.0092(13)
O11D 0.0237(13) 0.0205(13) 0.0210(13) 0.0047(11) 0.0005(11) 0.0055(10)
O12D 0.0161(12) 0.0226(13) 0.0200(13) 0.0096(11) 0.0022(10) 0.0027(10)
O13D 0.0175(13) 0.0494(18) 0.0263(15) 0.0091(13) -0.0003(12) 0.0173(12)
O1E 0.0221(13) 0.0206(14) 0.0131(13) 0.0040(11) 0.0048(11) -0.0009(10)
C1E 0.037(2) 0.039(2) 0.028(2) 0.018(2) 0.0069(18) -0.0065(18)
N1F 0.061(3) 0.077(3) 0.026(2) -0.001(2) 0.006(2) 0.030(2)
C2F 0.046(3) 0.039(3) 0.029(2) 0.007(2) 0.016(2) 0.018(2)
C3F 0.041(3) 0.047(3) 0.054(3) 0.010(3) 0.007(2) 0.009(2)

loop_
_atom_type_symbol
_atom_type_description
_atom_type_scat_dispersion_real
_atom_type_scat_dispersion_imag
_atom_type_scat_source
C C 0.0033 0.0016 'International Tables Vol C Tables 4.2.6.8 and 6.1.1.4'
H H 0.0000 0.0000 'International Tables Vol C Tables 4.2.6.8 and 6.1.1.4'
N N 0.0061 0.0033 'International Tables Vol C Tables 4.2.6.8 and 6.1.1.4'
O O 0.0106 0.0060 'International Tables Vol C Tables 4.2.6.8 and 6.1.1.4'
Gd Gd -0.1653 3.9035 'International Tables Vol C Tables 4.2.6.8 and 6.1.1.4'

loop_
_geom_angle_atom_site_label_1
_geom_angle_atom_site_label_2
_geom_angle_atom_site_label_3
_geom_angle
_geom_angle_site_symmetry_1
_geom_angle_site_symmetry_3
_geom_angle_publ_flag
O1E Gd1 O11C 121.11(8) . . ?
O1E Gd1 O12B 72.64(8) . . ?
O11C Gd1 O12B 136.50(7) . . ?
O1E Gd1 O12D 80.27(8) . . ?
O11C Gd1 O12D 76.80(7) . . ?
O12B Gd1 O12D 145.03(7) . . ?
O1E Gd1 N14A 148.28(8) . . ?
O11C Gd1 N14A 77.25(8) . . ?
O12B Gd1 N14A 113.37(8) . . ?
O12D Gd1 N14A 79.53(8) . . ?
O1E Gd1 O11B 96.78(8) . . ?
O11C Gd1 O11B 142.09(8) . . ?
O12B Gd1 O11B 50.29(7) . . ?
O12D Gd1 O11B 113.68(7) . . ?
N14A Gd1 O11B 69.73(8) . . ?
O1E Gd1 N1A 85.98(8) . . ?
O11C Gd1 N1A 74.88(7) . . ?
O12B Gd1 N1A 64.67(8) . . ?
O12D Gd1 N1A 135.65(8) . . ?
N14A Gd1 N1A 125.31(8) . . ?
O11B Gd1 N1A 109.68(8) . . ?
O1E Gd1 N8A 141.32(8) . . ?
O11C Gd1 N8A 72.72(8) . . ?
O12B Gd1 N8A 74.45(8) . . ?
O12D Gd1 N8A 137.53(7) . . ?
N14A Gd1 N8A 65.51(8) . . ?
O11B Gd1 N8A 76.94(8) . . ?
N1A Gd1 N8A 61.64(8) . . ?
O1E Gd1 O12C 70.26(8) . . ?
O11C Gd1 O12C 50.89(7) . . ?
O12B Gd1 O12C 123.26(7) . . ?
O12D Gd1 O12C 64.35(7) . . ?
N14A Gd1 O12C 120.89(8) . . ?
O11B Gd1 O12C 167.00(7) . . ?
N1A Gd1 O12C 71.31(8) . . ?
N8A Gd1 O12C 113.58(8) . . ?
O1E Gd1 O11D 75.07(8) . . ?
O11C Gd1 O11D 122.65(7) . . ?
O12B Gd1 O11D 100.42(7) . . ?
O12D Gd1 O11D 50.38(7) . . ?
N14A Gd1 O11D 73.21(8) . . ?
O11B Gd1 O11D 64.75(8) . . ?
N1A Gd1 O11D 159.03(8) . . ?
N8A Gd1 O11D 131.11(8) . . ?
O12C Gd1 O11D 109.44(7) . . ?
O1E Gd1 N1C 95.46(8) . . ?
O11C Gd1 N1C 25.69(7) . . ?
O12B Gd1 N1C 135.22(7) . . ?
O12D Gd1 N1C 68.03(7) . . ?
N14A Gd1 N1C 99.31(8) . . ?
O11B Gd1 N1C 167.75(7) . . ?
N1A Gd1 N1C 71.66(8) . . ?
N8A Gd1 N1C 93.73(8) . . ?
O12C Gd1 N1C 25.21(7) . . ?
O11D Gd1 N1C 118.39(7) . . ?
O1E Gd1 N1B 84.58(8) . . ?
O11C Gd1 N1B 146.45(7) . . ?
O12B Gd1 N1B 25.18(7) . . ?
O12D Gd1 N1B 132.64(7) . . ?
N14A Gd1 N1B 91.41(8) . . ?
O11B Gd1 N1B 25.12(7) . . ?
N1A Gd1 N1B 87.00(8) . . ?
N8A Gd1 N1B 73.84(8) . . ?
O12C Gd1 N1B 147.40(7) . . ?
O11D Gd1 N1B 82.41(8) . . ?
N1C Gd1 N1B 158.58(7) . . ?
C2A N1A C6A 117.8(3) . . ?
C2A N1A Gd1 120.2(2) . . ?
C6A N1A Gd1 121.65(19) . . ?
N1A C2A C3A 123.0(3) . . ?
N1A C2A H2A 118.5 . . ?
C3A C2A H2A 118.5 . . ?
C2A C3A C4A 118.8(3) . . ?
C2A C3A H3A 120.6 . . ?
C4A C3A H3A 120.6 . . ?
C5A C4A C3A 120.0(3) . . ?
C5A C4A H4A 120.0 . . ?
C3A C4A H4A 120.0 . . ?
C4A C5A C6A 118.2(3) . . ?
C4A C5A H5A 120.9 . . ?
C6A C5A H5A 120.9 . . ?
N1A C6A N7A 117.4(3) . . ?
N1A C6A C5A 122.1(3) . . ?
N7A C6A C5A 120.4(3) . . ?
N8A N7A C6A 116.2(2) . . ?
N8A N7A C71A 120.5(2) . . ?
C6A N7A C71A 123.2(2) . . ?
N7A C71A H71A 109.5 . . ?
N7A C71A H71B 109.5 . . ?
H71A C71A H71B 109.5 . . ?
N7A C71A H71C 109.5 . . ?
H71A C71A H71C 109.5 . . ?
H71B C71A H71C 109.5 . . ?
C9A N8A N7A 119.6(3) . . ?
C9A N8A Gd1 119.0(2) . . ?
N7A N8A Gd1 121.10(18) . . ?
N8A C9A C10A 115.5(3) . . ?
N8A C9A H9A 122.3 . . ?
C10A C9A H9A 122.3 . . ?
N14A C10A N11A 111.2(3) . . ?
N14A C10A C9A 124.2(3) . . ?
N11A C10A C9A 124.6(3) . . ?
C10A N11A C12A 106.3(3) . . ?
C10A N11A C11A 126.9(3) . . ?
C12A N11A C11A 126.8(3) . . ?
N11A C11A H11C 109.5 . . ?
N11A C11A H11B 109.5 . . ?
H11C C11A H11B 109.5 . . ?
N11A C11A H11A 109.5 . . ?
H11C C11A H11A 109.5 . . ?
H11B C11A H11A 109.5 . . ?
C13A C12A N11A 107.2(3) . . ?
C13A C12A H12A 126.4 . . ?
N11A C12A H12A 126.4 . . ?
C12A C13A N14A 109.7(3) . . ?
C12A C13A H13A 125.1 . . ?
N14A C13A H13A 125.1 . . ?
C10A N14A C13A 105.6(3) . . ?
C10A N14A Gd1 114.22(18) . . ?
C13A N14A Gd1 137.8(2) . . ?
O13B N1B O11B 122.6(3) . . ?
O13B N1B O12B 121.7(3) . . ?
O11B N1B O12B 115.6(3) . . ?
O13B N1B Gd1 177.7(2) . . ?
O11B N1B Gd1 58.68(15) . . ?
O12B N1B Gd1 56.97(14) . . ?
N1B O11B Gd1 96.19(18) . . ?
N1B O12B Gd1 97.85(17) . . ?
O13C N1C O12C 122.5(3) . . ?
O13C N1C O11C 120.6(3) . . ?
O12C N1C O11C 116.9(3) . . ?
O13C N1C Gd1 176.6(2) . . ?
O12C N1C Gd1 60.67(15) . . ?
O11C N1C Gd1 56.29(14) . . ?
N1C O11C Gd1 98.02(16) . . ?
N1C O12C Gd1 94.12(17) . . ?
O13D N1D O11D 123.3(3) . . ?
O13D N1D O12D 121.2(3) . . ?
O11D N1D O12D 115.6(3) . . ?
O13D N1D Gd1 173.0(2) . . ?
O11D N1D Gd1 59.51(15) . . ?
O12D N1D Gd1 56.40(15) . . ?
N1D O11D Gd1 95.25(17) . . ?
N1D O12D Gd1 98.36(18) . . ?
C1E O1E Gd1 127.7(2) . . ?
C1E O1E H1E 109(2) . . ?
Gd1 O1E H1E 119(2) . . ?
O1E C1E H1E3 109.5 . . ?
O1E C1E H1E2 109.5 . . ?
H1E3 C1E H1E2 109.5 . . ?
O1E C1E H1E1 109.5 . . ?
H1E3 C1E H1E1 109.5 . . ?
H1E2 C1E H1E1 109.5 . . ?
N1F C2F C3F 179.1(5) . . ?
C2F C3F H3F3 109.5 . . ?
C2F C3F H3F2 109.5 . . ?
H3F3 C3F H3F2 109.5 . . ?
C2F C3F H3F1 109.5 . . ?
H3F3 C3F H3F1 109.5 . . ?
H3F2 C3F H3F1 109.5 . . ?

loop_
_geom_bond_atom_site_label_1
_geom_bond_atom_site_label_2
_geom_bond_distance
_geom_bond_site_symmetry_2
_geom_bond_publ_flag
Gd1 O1E 2.400(2) . ?
Gd1 O11C 2.474(2) . ?
Gd1 O12B 2.501(2) . ?
Gd1 O12D 2.510(2) . ?
Gd1 N14A 2.511(2) . ?
Gd1 O11B 2.539(2) . ?
Gd1 N1A 2.564(2) . ?
Gd1 N8A 2.570(3) . ?
Gd1 O12C 2.574(2) . ?
Gd1 O11D 2.580(2) . ?
Gd1 N1C 2.945(3) . ?
Gd1 N1B 2.955(3) . ?
N1A C2A 1.352(4) . ?
N1A C6A 1.362(4) . ?
C2A C3A 1.372(4) . ?
C2A H2A 0.9500 . ?
C3A C4A 1.390(5) . ?
C3A H3A 0.9500 . ?
C4A C5A 1.375(4) . ?
C4A H4A 0.9500 . ?
C5A C6A 1.402(4) . ?
C5A H5A 0.9500 . ?
C6A N7A 1.393(4) . ?
N7A N8A 1.371(3) . ?
N7A C71A 1.464(4) . ?
C71A H71A 0.9800 . ?
C71A H71B 0.9800 . ?
C71A H71C 0.9800 . ?
N8A C9A 1.288(4) . ?
C9A C10A 1.438(4) . ?
C9A H9A 0.9500 . ?
C10A N14A 1.343(4) . ?
C10A N11A 1.360(4) . ?
N11A C12A 1.376(4) . ?
N11A C11A 1.476(4) . ?
C11A H11C 0.9800 . ?
C11A H11B 0.9800 . ?
C11A H11A 0.9800 . ?
C12A C13A 1.361(4) . ?
C12A H12A 0.9500 . ?
C13A N14A 1.368(4) . ?
C13A H13A 0.9500 . ?
N1B O13B 1.233(3) . ?
N1B O11B 1.262(3) . ?
N1B O12B 1.269(3) . ?
N1C O13C 1.232(3) . ?
N1C O12C 1.258(3) . ?
N1C O11C 1.289(3) . ?
N1D O13D 1.225(3) . ?
N1D O11D 1.277(4) . ?
N1D O12D 1.285(3) . ?
O1E C1E 1.444(4) . ?
O1E H1E 0.80(4) . ?
C1E H1E3 0.9800 . ?
C1E H1E2 0.9800 . ?
C1E H1E1 0.9800 . ?
N1F C2F 1.125(5) . ?
C2F C3F 1.460(6) . ?
C3F H3F3 0.9800 . ?
C3F H3F2 0.9800 . ?
C3F H3F1 0.9800 . ?
